data_2242329
loop_
_publ_author_name
'Pappenfus, Ted M.'
'Wood, Tiana L.'
'Morey, Joseph L.'
'Wilcox, Wyatt D.'
'Janzen, Daron E.'

_publ_section_title
;
 Crystal structure and Hirshfeld analysis of
 2-(5-bromothiophen-2-yl)acetonitrile
;
_journal_coeditor_code DX2004
_journal_issue 2
_journal_name_full 'Acta Crystallographica Section E'
_journal_page_first 189
_journal_page_last 192
_journal_paper_doi 10.1107/S2056989018000968
_journal_volume 74
_journal_year 2018
_chemical_formula_iupac 'C6 H4 Br N S'
_chemical_formula_moiety 'C6 H4 Br N S'
_chemical_formula_sum 'C6 H4 Br N S'
_chemical_formula_weight 202.07
_chemical_name_systematic
;
2-(5-Bromothiophen-2-yl)acetonitrile
;
_space_group_crystal_system monoclinic
_space_group_IT_number 14
_space_group_name_Hall '-P 2yn'
_space_group_name_H-M_alt 'P 1 21/n 1'
_symmetry_space_group_name_Hall '-P 2yn'
_symmetry_space_group_name_H-M 'P 1 21/n 1'
_atom_sites_solution_hydrogens geom
_atom_sites_solution_primary direct
_atom_sites_solution_secondary difmap
_cell_angle_alpha 90.0000
_cell_angle_beta 110.933(8)
_cell_angle_gamma 90.0000
_cell_formula_units_Z 4
_cell_length_a 9.775(4)
_cell_length_b 7.278(3)
_cell_length_c 10.698(4)
_cell_measurement_reflns_used 5750
_cell_measurement_temperature 173
_cell_measurement_theta_max 26.52
_cell_measurement_theta_min 3.46
_cell_volume 710.8(5)
_computing_cell_refinement
;
<i>CrystalClear-SM Expert</i> (Rigaku, 2011)
;
_computing_data_collection
;
<i>CrystalClear-SM Expert</i> (Rigaku, 2011)
;
_computing_data_reduction
;
<i>CrystalClear-SM Expert</i> (Rigaku, 2011)
;
_computing_molecular_graphics
;
Mercury (Macrae <i>et al.</i>,  2008) and publCIF (Westrip,
2010)
;
_computing_publication_material
;
CrystalStructure (Rigaku, 2014)
;
_computing_structure_refinement
;
SHELXL2013 (Sheldrick, 2015)
;
_computing_structure_solution
;
SIR2004 (Burla <i>et al.</i>,  2005)
;
_diffrn_ambient_temperature 173
_diffrn_detector_area_resol_mean 6.849
_diffrn_measured_fraction_theta_full 0.998
_diffrn_measured_fraction_theta_max 0.999
_diffrn_measurement_device_type 'Rigaku XtaLAB mini'
_diffrn_measurement_method \w
_diffrn_radiation_type 'Mo K\a'
_diffrn_radiation_wavelength 0.71075
_diffrn_reflns_av_R_equivalents 0.048
_diffrn_reflns_limit_h_max 12
_diffrn_reflns_limit_h_min -12
_diffrn_reflns_limit_k_max 9
_diffrn_reflns_limit_k_min -9
_diffrn_reflns_limit_l_max 13
_diffrn_reflns_limit_l_min -13
_diffrn_reflns_number 6585
_diffrn_reflns_theta_full 25.242
_diffrn_reflns_theta_max 26.372
_diffrn_reflns_theta_min 3.463
_diffrn_standards_number 0
_exptl_absorpt_coefficient_mu 5.995
_exptl_absorpt_correction_T_max 0.267
_exptl_absorpt_correction_T_min 0.141
_exptl_absorpt_correction_type multi-scan
_exptl_absorpt_process_details
;
(<i>REQAB</i>; Rigaku, 1998)
;
_exptl_crystal_colour Colorless
_exptl_crystal_density_diffrn 1.888
_exptl_crystal_density_method 'not measured'
_exptl_crystal_description Prism
_exptl_crystal_F_000 392.00
_exptl_crystal_size_max 0.510
_exptl_crystal_size_mid 0.440
_exptl_crystal_size_min 0.220
_refine_diff_density_max 0.55
_refine_diff_density_min -0.82
_refine_ls_extinction_method none
_refine_ls_goodness_of_fit_ref 1.072
_refine_ls_hydrogen_treatment constr
_refine_ls_number_parameters 82
_refine_ls_number_reflns 1444
_refine_ls_number_restraints 0
_refine_ls_R_factor_all 0.0576
_refine_ls_R_factor_gt 0.0476
_refine_ls_shift/su_max 0.000
_refine_ls_structure_factor_coef Fsqd
_refine_ls_weighting_details 'w = 1/[\s^2^(Fo^2^)+(0.0495P)^2^] where P=(Fo^2^+2Fc^2^)/3'
_refine_ls_weighting_scheme calc
_refine_ls_wR_factor_gt 0.1120
_refine_ls_wR_factor_ref 0.1170
_reflns_number_gt 1198
_reflns_number_total 1444
_reflns_threshold_expression F^2^>2.0\s(F^2^)
_cod_data_source_file dx2004sup1.cif
_cod_data_source_block I
_cod_database_code 2242329
_shelxl_version_number 2.013

loop_
_space_group_symop_id
_space_group_symop_operation_xyz
1 +X,+Y,+Z
2 1/2-X,1/2+Y,1/2-Z
3 -X,-Y,-Z
4 1/2+X,1/2-Y,1/2+Z

loop_
_atom_site_type_symbol
_atom_site_label
_atom_site_fract_x
_atom_site_fract_y
_atom_site_fract_z
_atom_site_U_iso_or_equiv
_atom_site_adp_type
_atom_site_calc_flag
_atom_site_occupancy
Br Br1 0.90954(6) 0.12818(8) 0.59072(5) 0.0348(2) Uani d 1
S S1 0.76060(13) 0.07396(16) 0.79952(11) 0.0242(3) Uani d 1
N N1 0.8679(6) 0.3162(8) 1.2745(5) 0.0610(16) Uani d 1
C C1 0.9070(5) 0.1545(6) 0.7644(4) 0.0218(10) Uani d 1
C C2 1.0043(5) 0.2468(6) 0.8663(4) 0.0258(11) Uani d 1
H H2 1.0914 0.3016 0.8634 0.031 Uiso calc 1
C C3 0.9592(5) 0.2517(6) 0.9801(5) 0.0261(11) Uani d 1
H H3 1.0143 0.3093 1.0624 0.031 Uiso calc 1
C C4 0.8308(5) 0.1662(6) 0.9581(4) 0.0220(10) Uani d 1
C C5 0.7453(6) 0.1396(6) 1.0510(5) 0.0314(12) Uani d 1
H H5A 0.6437 0.1841 1.0063 0.038 Uiso calc 1
H H5B 0.7410 0.0071 1.0701 0.038 Uiso calc 1
C C6 0.8137(6) 0.2395(7) 1.1774(5) 0.0382(14) Uani d 1

loop_
_atom_site_aniso_label
_atom_site_aniso_U_11
_atom_site_aniso_U_22
_atom_site_aniso_U_33
_atom_site_aniso_U_12
_atom_site_aniso_U_13
_atom_site_aniso_U_23
Br1 0.0342(4) 0.0494(4) 0.0253(3) -0.0001(2) 0.0160(3) -0.0028(2)
S1 0.0219(7) 0.0271(6) 0.0233(6) -0.0037(5) 0.0077(5) -0.0011(5)
N1 0.079(5) 0.077(4) 0.038(3) 0.001(3) 0.034(3) -0.012(3)
C1 0.023(3) 0.025(2) 0.019(2) 0.0048(19) 0.0088(19) 0.0027(17)
C2 0.016(3) 0.029(3) 0.032(3) 0.0024(19) 0.008(2) 0.0032(19)
C3 0.026(3) 0.027(3) 0.021(2) 0.001(2) 0.005(2) -0.0052(18)
C4 0.023(3) 0.024(2) 0.021(2) 0.0026(19) 0.009(2) 0.0022(18)
C5 0.034(3) 0.036(3) 0.027(3) 0.000(2) 0.013(2) 0.002(2)
C6 0.044(4) 0.049(4) 0.028(3) 0.011(3) 0.021(3) 0.006(2)

loop_
_atom_type_symbol
_atom_type_description
_atom_type_scat_dispersion_real
_atom_type_scat_dispersion_imag
_atom_type_scat_source
C C 0.0033 0.0016
;
International Tables for Crystallography
(Vol. C, Tables 4.2.6.8 and 6.1.1.4)
;
H H 0.0000 0.0000
;
International Tables for Crystallography
(Vol. C, Table 6.1.1.4)
;
Br Br -0.2901 2.4595
;
International Tables for Crystallography
(Vol. C, Tables 4.2.6.8 and 6.1.1.4)
;
N N 0.0061 0.0033
;
International Tables for Crystallography
(Vol. C, Tables 4.2.6.8 and 6.1.1.4)
;
S S 0.1246 0.1234
;
International Tables for Crystallography
(Vol. C, Tables 4.2.6.8 and 6.1.1.4)
;

loop_
_geom_angle_atom_site_label_1
_geom_angle_atom_site_label_2
_geom_angle_atom_site_label_3
_geom_angle
C1 S1 C4 90.7(2)
C2 C1 S1 113.5(4)
C2 C1 Br1 126.8(4)
S1 C1 Br1 119.4(3)
C1 C2 C3 110.9(4)
C1 C2 H2 124.5
C3 C2 H2 124.5
C4 C3 C2 113.0(4)
C4 C3 H3 123.5
C2 C3 H3 123.5
C3 C4 C5 129.8(4)
C3 C4 S1 111.8(3)
C5 C4 S1 118.4(3)
C6 C5 C4 111.2(4)
C6 C5 H5A 109.4
C4 C5 H5A 109.4
C6 C5 H5B 109.4
C4 C5 H5B 109.4
H5A C5 H5B 108.0
N1 C6 C5 179.2(6)

loop_
_geom_bond_atom_site_label_1
_geom_bond_atom_site_label_2
_geom_bond_distance
_geom_bond_publ_flag
Br1 C1 1.877(4) ?
S1 C1 1.708(5) ?
S1 C4 1.723(4) ?
N1 C6 1.131(7) ?
C1 C2 1.343(6) yes
C2 C3 1.436(6) yes
C2 H2 0.9500 ?
C3 C4 1.344(7) yes
C3 H3 0.9500 ?
C4 C5 1.523(7) yes
C5 C6 1.468(7) yes
C5 H5A 0.9900 ?
C5 H5B 0.9900 ?

loop_
_geom_hbond_atom_site_label_D
_geom_hbond_atom_site_label_H
_geom_hbond_atom_site_label_A
_geom_hbond_site_symmetry_A
_geom_hbond_distance_DH
_geom_hbond_distance_HA
_geom_hbond_distance_DA
_geom_hbond_angle_DHA
_geom_hbond_publ_flag
C3 H3 S1 4_555 0.95 2.93 3.844(5) 161.6 yes
C5 H5B N1 2_647 0.99 2.66 3.425(7) 133.8 yes

loop_
_geom_torsion_atom_site_label_1
_geom_torsion_atom_site_label_2
_geom_torsion_atom_site_label_3
_geom_torsion_atom_site_label_4
_geom_torsion
C4 S1 C1 C2 -0.1(4)
C4 S1 C1 Br1 -174.5(3)
S1 C1 C2 C3 0.6(5)
Br1 C1 C2 C3 174.5(3)
C1 C2 C3 C4 -0.9(6)
C2 C3 C4 C5 179.8(4)
C2 C3 C4 S1 0.8(5)
C1 S1 C4 C3 -0.4(4)
C1 S1 C4 C5 -179.6(4)
C3 C4 C5 C6 5.7(7)
S1 C4 C5 C6 -175.2(3)

_cod_database_fobs_code 2242329
